data_1534550
loop_
_publ_author_name
'Amann, P.'
'Moeller, A.'

_publ_section_title
;
 Reactivity, syntheses and crystal structures of Na5 (M O2) (X) with M=
 Co(+), Ni(+), Cu(+); X= (C O3)(2-), (S O4)(2-), (S O3)(2-), S(2-) and
 Na25 (Cu O2)5 (S O4)4 (S)
;
_journal_name_full 'Zeitschrift fuer Anorganische und Allgemeine Chemie'
_journal_page_first 1643
_journal_page_last 1650
_journal_volume 629
_journal_year 2003
_chemical_formula_sum 'Na5 Ni O2 S'
_chemical_name_systematic 'Na5 (Ni O2) S'
_space_group_IT_number 123
_symmetry_space_group_name_Hall '-P 4 2'
_symmetry_space_group_name_H-M 'P 4/m m m'
_cell_angle_alpha 90
_cell_angle_beta 90
_cell_angle_gamma 90
_cell_formula_units_Z 1
_cell_length_a 4.5815
_cell_length_b 4.5815
_cell_length_c 8.1407
_cell_volume 170.874
_citation_journal_id_ASTM ZAACAB
_cod_data_source_file Amann_ZAACAB_2003_956.cif
_cod_data_source_block Na5Ni1O2S1
_cod_original_cell_volume 170.8745
_cod_original_formula_sum 'Na5 Ni1 O2 S1'
_cod_database_code 1534550

loop_
_symmetry_equiv_pos_as_xyz
x,y,z
-y,x,z
-x,-y,z
y,-x,z
x,-y,-z
y,x,-z
-x,y,-z
-y,-x,-z
-x,-y,-z
y,-x,-z
x,y,-z
-y,x,-z
-x,y,z
-y,-x,z
x,-y,z
y,x,z

loop_
_atom_site_label
_atom_site_type_symbol
_atom_site_fract_x
_atom_site_fract_y
_atom_site_fract_z
_atom_site_occupancy
_atom_site_U_iso_or_equiv
O1 O-2 0 0 0.2191 1 0.0
Na1 Na+1 0 0.5 0.2575 1 0.0
S1 S-2 0.5 0.5 0.5 1 0.0
Na2 Na+1 0 0 0.5 1 0.0
Ni1 Ni+1 0 0 0 1 0.0
